data_4347649
loop_
_publ_author_name
'Wei, Zhang-Wen'
'Chen, Cheng-Xia'
'Zheng, Shao-Ping'
'Wang, Hai-Ping'
'Fan, Ya-Nan'
'Ai, Ye-Ye'
'Pan, Mei'
'Su, Cheng-Yong'

_publ_section_title
;
 Rigidifying Effect of Metal-Organic Frameworks: Protect the Conformation,
 Packing Mode, and Blue Fluorescence of a Soft Piezofluorochromic Compound
 under Pressures up to 8 MPa.
;
_journal_issue 15
_journal_name_full 'Inorganic chemistry'
_journal_page_first 7311
_journal_page_last 7313
_journal_paper_doi 10.1021/acs.inorgchem.6b00429
_journal_volume 55
_journal_year 2016
_chemical_formula_moiety 'C36 H34 Ca N2 O6'
_chemical_formula_sum 'C36 H34 Ca N2 O6'
_chemical_formula_weight 630.73
_chemical_name_common LIFM-40
_space_group_crystal_system orthorhombic
_space_group_IT_number 19
_space_group_name_Hall 'P 2ac 2ab'
_space_group_name_H-M_alt 'P 21 21 21'
_atom_sites_solution_hydrogens geom
_audit_creation_method SHELXL-2013
_cell_angle_alpha 90
_cell_angle_beta 90
_cell_angle_gamma 90
_cell_formula_units_Z 4
_cell_length_a 8.9836(2)
_cell_length_b 10.5918(4)
_cell_length_c 32.7196(14)
_cell_measurement_reflns_used 3410
_cell_measurement_temperature 298(2)
_cell_measurement_theta_max 64.9500
_cell_measurement_theta_min 5.0640
_cell_volume 3113.35(19)
_computing_structure_refinement 'SHELXL-2013 (Sheldrick, 2013)'
_computing_structure_solution 'SHELXL-2013 (Sheldrick, 2013)'
_diffrn_ambient_temperature 298(2)
_diffrn_detector 'CCD plate'
_diffrn_detector_area_resol_mean 10.6525
_diffrn_detector_type Atlas
_diffrn_measured_fraction_theta_full 0.929
_diffrn_measured_fraction_theta_max 1.088
_diffrn_measurement_device 'four-circle diffractometer'
_diffrn_measurement_device_type 'SuperNova, Dual, Cu at zero, Atlas'
_diffrn_measurement_method '\w scans'
_diffrn_radiation_type CuK\a
_diffrn_radiation_wavelength 1.54184
_diffrn_reflns_av_R_equivalents 0.0329
_diffrn_reflns_av_unetI/netI 0.0374
_diffrn_reflns_Laue_measured_fraction_full 0.929
_diffrn_reflns_Laue_measured_fraction_max 1.088
_diffrn_reflns_limit_h_max 10
_diffrn_reflns_limit_h_min -8
_diffrn_reflns_limit_k_max 11
_diffrn_reflns_limit_k_min -11
_diffrn_reflns_limit_l_max 27
_diffrn_reflns_limit_l_min -37
_diffrn_reflns_number 8611
_diffrn_reflns_point_group_measured_fraction_full 0.927
_diffrn_reflns_point_group_measured_fraction_max 1.094
_diffrn_reflns_theta_full 67.684
_diffrn_reflns_theta_max 61.150
_diffrn_reflns_theta_min 4.174
_diffrn_source 'sealed X-ray tube'
_diffrn_source_type 'SuperNova (Cu) X-ray Source'
_exptl_absorpt_coefficient_mu 2.149
_exptl_crystal_colour Colorless
_exptl_crystal_density_diffrn 1.346
_exptl_crystal_description Plate
_exptl_crystal_F_000 1328
_exptl_crystal_size_max 0.2
_exptl_crystal_size_mid 0.2
_exptl_crystal_size_min 0.1
_refine_diff_density_max 1.018
_refine_diff_density_min -0.647
_refine_diff_density_rms 0.099
_refine_ls_abs_structure_details
;
 Flack x determined using 0 quotients [(I+)-(I-)]/[(I+)+(I-)]
 (Parsons and Flack (2004), Acta Cryst. A60, s61).
;
_refine_ls_abs_structure_Flack 0.000
_refine_ls_extinction_method none
_refine_ls_goodness_of_fit_ref 1.087
_refine_ls_hydrogen_treatment constr
_refine_ls_matrix_type full
_refine_ls_number_parameters 409
_refine_ls_number_reflns 4618
_refine_ls_number_restraints 56
_refine_ls_restrained_S_all 1.113
_refine_ls_R_factor_all 0.0950
_refine_ls_R_factor_gt 0.0897
_refine_ls_shift/su_max 0.000
_refine_ls_shift/su_mean 0.000
_refine_ls_structure_factor_coef Fsqd
_refine_ls_weighting_details
;
 w=1/[\s^2^(Fo^2^)+(0.1287P)^2^+7.8028P]
 where P=(Fo^2^+2Fc^2^)/3
;
_refine_ls_weighting_scheme calc
_refine_ls_wR_factor_gt 0.2369
_refine_ls_wR_factor_ref 0.2422
_reflns_Friedel_coverage 0.749
_reflns_Friedel_fraction_full 0.925
_reflns_Friedel_fraction_max 1.103
_reflns_number_gt 4261
_reflns_number_total 4618
_reflns_threshold_expression 'I > 2\s(I)'
_cod_data_source_file ic6b00429_si_001.cif
_cod_data_source_block LIFM-40
_cod_database_code 4347649
_shelx_space_group_comment
;
The symmetry employed for this shelxl refinement is uniquely defined
by the following loop, which should always be used as a source of
symmetry information in preference to the above space-group names.
They are only intended as comments.
;
_shelxl_version_number 2013-2

loop_
_space_group_symop_operation_xyz
'x, y, z'
'-x+1/2, -y, z+1/2'
'x+1/2, -y+1/2, -z'
'-x, y+1/2, -z+1/2'

loop_
_atom_site_label
_atom_site_type_symbol
_atom_site_fract_x
_atom_site_fract_y
_atom_site_fract_z
_atom_site_U_iso_or_equiv
_atom_site_adp_type
_atom_site_occupancy
_atom_site_site_symmetry_order
_atom_site_calc_flag
_atom_site_refinement_flags_posn
_atom_site_refinement_flags_adp
Ca1 Ca 0.45425(17) 0.90115(15) 0.24889(5) 0.0361(5) Uani 1 1 d . .
O1 O 0.5132(8) 0.7513(6) 0.2001(2) 0.0514(18) Uani 1 1 d . .
O2 O 0.5841(7) 0.5507(6) 0.20104(18) 0.0441(15) Uani 1 1 d . .
O3 O -0.0105(9) 0.4448(7) -0.2006(2) 0.063(2) Uani 1 1 d . .
O4 O 0.0797(9) 0.2510(7) -0.2024(2) 0.063(2) Uani 1 1 d . .
O5 O 0.7034(10) 0.9066(13) 0.2665(4) 0.110(4) Uani 1 1 d D .
O6 O 0.2037(9) 0.8772(12) 0.2297(3) 0.103(3) Uani 1 1 d D U
N1 N 0.8774(17) 0.767(2) 0.2996(5) 0.165(8) Uani 1 1 d D U
N2 N 0.0203(17) 0.7495(19) 0.2021(6) 0.153(5) Uani 1 1 d D U
C1 C 0.5112(10) 0.6423(9) 0.1864(3) 0.040(2) Uani 1 1 d . .
C2 C 0.4215(8) 0.6211(9) 0.1485(2) 0.0348(19) Uani 1 1 d . .
C3 C 0.4075(9) 0.4989(8) 0.1321(3) 0.0359(19) Uani 1 1 d . .
H3 H 0.4562 0.4300 0.1449 0.043 Uiso 1 1 calc R U
C4 C 0.3229(10) 0.4782(8) 0.0971(3) 0.040(2) Uani 1 1 d . .
H4 H 0.3163 0.3956 0.0859 0.048 Uiso 1 1 calc R U
C5 C 0.2489(9) 0.5761(8) 0.0785(2) 0.0339(19) Uani 1 1 d . .
C6 C 0.2592(11) 0.6959(8) 0.0957(3) 0.043(2) Uani 1 1 d . .
H6 H 0.2058 0.7638 0.0836 0.052 Uiso 1 1 calc R U
C7 C 0.3446(10) 0.7181(9) 0.1297(3) 0.043(2) Uani 1 1 d . .
H7 H 0.3511 0.8013 0.1404 0.051 Uiso 1 1 calc R U
C8 C 0.1512(9) 0.5557(8) 0.0420(3) 0.0368(19) Uani 1 1 d . .
C9 C -0.0109(8) 0.5876(9) 0.0473(3) 0.038(2) Uani 1 1 d . .
C10 C -0.0952(9) 0.6372(9) 0.0164(3) 0.043(2) Uani 1 1 d . .
H10 H -0.0499 0.6565 -0.0090 0.052 Uiso 1 1 calc R U
C11 C -0.2460(11) 0.6597(10) 0.0219(3) 0.053(3) Uani 1 1 d . .
H11 H -0.3037 0.6927 0.0000 0.064 Uiso 1 1 calc R U
C12 C -0.3118(10) 0.6347(10) 0.0586(3) 0.054(3) Uani 1 1 d . .
H12 H -0.4148 0.6518 0.0622 0.064 Uiso 1 1 calc R U
C13 C -0.2317(11) 0.5859(12) 0.0896(3) 0.058(3) Uani 1 1 d . .
H13 H -0.2782 0.5691 0.1152 0.070 Uiso 1 1 calc R U
C14 C -0.0790(10) 0.5597(10) 0.0843(3) 0.048(2) Uani 1 1 d . .
H14 H -0.0230 0.5232 0.1059 0.058 Uiso 1 1 calc R U
C15 C 0.2031(9) 0.5134(9) 0.0063(3) 0.040(2) Uani 1 1 d . .
H15 H 0.1324 0.4993 -0.0147 0.048 Uiso 1 1 calc R U
C16 C 0.3578(9) 0.4870(8) -0.0031(2) 0.0365(19) Uani 1 1 d . .
H16 H 0.4284 0.5006 0.0180 0.044 Uiso 1 1 calc R U
C17 C 0.4108(8) 0.4448(8) -0.0394(2) 0.0313(18) Uani 1 1 d . .
C18 C 0.5719(8) 0.4197(8) -0.0453(2) 0.0333(18) Uani 1 1 d . .
C19 C 0.6581(10) 0.3666(9) -0.0149(3) 0.046(2) Uani 1 1 d . .
H19 H 0.6143 0.3463 0.0107 0.056 Uiso 1 1 calc R U
C20 C 0.8114(10) 0.3421(9) -0.0215(3) 0.045(2) Uani 1 1 d . .
H20 H 0.8708 0.3071 -0.0003 0.054 Uiso 1 1 calc R U
C21 C 0.8724(10) 0.3691(8) -0.0583(3) 0.046(2) Uani 1 1 d . .
H21 H 0.9751 0.3531 -0.0629 0.056 Uiso 1 1 calc R U
C22 C 0.7866(10) 0.4200(11) -0.0896(3) 0.051(3) Uani 1 1 d . .
H22 H 0.8295 0.4389 -0.1154 0.062 Uiso 1 1 calc R U
C23 C 0.6380(10) 0.4424(9) -0.0823(3) 0.046(2) Uani 1 1 d . .
H23 H 0.5786 0.4751 -0.1039 0.055 Uiso 1 1 calc R U
C24 C 0.3131(8) 0.4226(8) -0.0754(2) 0.0314(18) Uani 1 1 d . .
C25 C 0.2989(9) 0.3009(8) -0.0918(3) 0.0352(19) Uani 1 1 d . .
H25 H 0.3455 0.2315 -0.0786 0.042 Uiso 1 1 calc R U
C26 C 0.2174(9) 0.2816(8) -0.1270(2) 0.0354(19) Uani 1 1 d . .
H26 H 0.2091 0.1986 -0.1378 0.043 Uiso 1 1 calc R U
C27 C 0.1476(9) 0.3804(8) -0.1469(2) 0.0343(18) Uani 1 1 d . .
C28 C 0.1587(10) 0.4994(8) -0.1305(3) 0.039(2) Uani 1 1 d . .
H28 H 0.1116 0.5683 -0.1439 0.047 Uiso 1 1 calc R U
C29 C 0.2380(10) 0.5206(9) -0.0947(3) 0.041(2) Uani 1 1 d . .
H29 H 0.2408 0.6030 -0.0832 0.049 Uiso 1 1 calc R U
C30 C 0.0636(13) 0.3587(9) -0.1865(3) 0.048(2) Uani 1 1 d . .
C31 C 0.7551(18) 0.814(3) 0.2767(6) 0.176(15) Uani 1 1 d D .
H31 H 0.6976 0.7456 0.2667 0.212 Uiso 1 1 calc R U
C32 C 0.943(3) 0.840(2) 0.3310(8) 0.214(10) Uani 1 1 d D U
H32A H 0.9519 0.9281 0.3221 0.320 Uiso 1 1 calc R U
H32B H 1.0428 0.8068 0.3371 0.320 Uiso 1 1 calc R U
H32C H 0.8815 0.8359 0.3556 0.320 Uiso 1 1 calc R U
C33 C 0.942(3) 0.642(2) 0.3051(7) 0.214(10) Uani 1 1 d D U
H33A H 0.9258 0.5915 0.2803 0.321 Uiso 1 1 calc R U
H33B H 0.8939 0.5997 0.3284 0.321 Uiso 1 1 calc R U
H33C H 1.0488 0.6493 0.3103 0.321 Uiso 1 1 calc R U
C34 C 0.1463(17) 0.786(2) 0.2242(6) 0.129(5) Uani 1 1 d D U
H34 H 0.1936 0.7171 0.2375 0.155 Uiso 1 1 calc R U
C35 C -0.048(3) 0.850(3) 0.1789(9) 0.206(9) Uani 1 1 d D U
H35A H 0.0284 0.8943 0.1631 0.309 Uiso 1 1 calc R U
H35B H -0.0966 0.9092 0.1976 0.309 Uiso 1 1 calc R U
H35C H -0.1223 0.8142 0.1603 0.309 Uiso 1 1 calc R U
C36 C -0.059(3) 0.6327(19) 0.1988(7) 0.225(10) Uani 1 1 d D U
H36A H -0.0350 0.5786 0.2221 0.337 Uiso 1 1 calc DR U
H36B H -0.0313 0.5901 0.1733 0.337 Uiso 1 1 calc DR U
H36C H -0.1667 0.6497 0.1986 0.337 Uiso 1 1 calc R U

loop_
_atom_site_aniso_label
_atom_site_aniso_U_11
_atom_site_aniso_U_22
_atom_site_aniso_U_33
_atom_site_aniso_U_23
_atom_site_aniso_U_13
_atom_site_aniso_U_12
Ca1 0.0359(9) 0.0374(9) 0.0350(8) -0.0004(9) 0.0021(7) -0.0035(8)
O1 0.069(5) 0.041(4) 0.045(4) -0.012(3) -0.004(3) -0.006(3)
O2 0.051(4) 0.040(4) 0.041(3) 0.005(3) -0.002(3) -0.004(3)
O3 0.089(6) 0.047(4) 0.053(4) 0.007(3) -0.033(4) 0.014(4)
O4 0.084(6) 0.051(4) 0.055(4) -0.016(3) -0.028(4) 0.020(4)
O5 0.038(5) 0.132(10) 0.160(11) -0.023(8) -0.025(6) 0.010(6)
O6 0.040(4) 0.145(9) 0.124(7) 0.002(7) -0.024(4) -0.024(5)
N1 0.087(10) 0.28(2) 0.128(11) -0.007(13) -0.032(9) 0.058(12)
N2 0.092(8) 0.230(13) 0.138(10) -0.004(10) -0.030(7) -0.068(8)
C1 0.049(5) 0.039(6) 0.032(4) -0.002(4) 0.012(4) -0.003(4)
C2 0.023(4) 0.045(5) 0.036(4) -0.003(4) 0.003(3) 0.000(4)
C3 0.037(5) 0.032(4) 0.039(4) 0.000(4) -0.001(3) 0.002(4)
C4 0.050(5) 0.029(4) 0.040(5) -0.009(4) 0.005(4) 0.011(4)
C5 0.030(4) 0.032(5) 0.040(4) -0.004(3) 0.000(3) 0.005(3)
C6 0.044(5) 0.029(5) 0.057(6) 0.008(4) -0.007(4) 0.005(4)
C7 0.044(5) 0.041(5) 0.042(5) -0.007(4) -0.002(4) 0.005(4)
C8 0.030(4) 0.043(5) 0.037(4) -0.004(4) -0.001(4) -0.007(4)
C9 0.026(4) 0.045(5) 0.043(5) -0.004(4) -0.001(3) 0.005(4)
C10 0.031(4) 0.047(6) 0.051(5) 0.004(4) -0.002(4) -0.002(4)
C11 0.038(5) 0.050(6) 0.072(7) -0.005(5) -0.014(5) 0.013(4)
C12 0.026(4) 0.061(7) 0.074(7) -0.011(5) 0.004(4) 0.003(4)
C13 0.038(5) 0.073(7) 0.064(6) 0.000(6) 0.009(5) 0.010(5)
C14 0.027(4) 0.067(7) 0.051(5) 0.008(5) 0.000(4) 0.006(4)
C15 0.026(4) 0.051(5) 0.043(5) -0.006(4) -0.005(3) 0.003(4)
C16 0.024(4) 0.046(5) 0.039(4) -0.001(4) -0.001(3) 0.001(4)
C17 0.019(4) 0.035(4) 0.040(4) 0.003(4) -0.003(3) -0.001(3)
C18 0.022(4) 0.037(5) 0.040(4) -0.007(4) -0.002(3) -0.008(4)
C19 0.035(5) 0.049(6) 0.055(5) -0.002(4) -0.004(4) 0.002(4)
C20 0.027(4) 0.041(5) 0.066(6) -0.004(4) -0.012(4) 0.010(4)
C21 0.033(5) 0.029(5) 0.076(6) -0.006(4) -0.001(5) 0.010(4)
C22 0.031(4) 0.066(7) 0.057(6) -0.004(5) 0.011(4) -0.017(5)
C23 0.035(5) 0.054(6) 0.049(5) -0.001(4) -0.001(4) -0.001(4)
C24 0.021(3) 0.038(5) 0.035(4) -0.004(3) 0.003(3) -0.005(3)
C25 0.036(5) 0.028(4) 0.042(5) 0.000(4) -0.003(4) 0.019(4)
C26 0.038(5) 0.031(5) 0.037(4) -0.006(3) -0.003(4) 0.002(4)
C27 0.039(4) 0.028(4) 0.036(4) 0.000(3) 0.000(3) -0.001(4)
C28 0.038(5) 0.031(5) 0.049(5) 0.002(4) -0.009(4) 0.004(4)
C29 0.037(5) 0.039(5) 0.047(5) -0.008(4) -0.008(4) 0.005(4)
C30 0.067(7) 0.037(5) 0.039(5) 0.000(4) -0.008(5) 0.001(5)
C31 0.055(11) 0.38(5) 0.093(12) 0.02(2) -0.009(9) -0.058(19)
C32 0.137(17) 0.31(3) 0.20(2) -0.042(18) -0.054(16) 0.046(19)
C33 0.165(19) 0.29(2) 0.192(19) 0.004(19) -0.033(18) 0.065(19)
C34 0.066(7) 0.186(12) 0.134(9) -0.005(9) -0.020(7) -0.038(7)
C35 0.107(14) 0.32(2) 0.188(19) 0.060(18) -0.031(13) -0.015(16)
C36 0.182(18) 0.285(19) 0.21(2) -0.021(18) -0.037(17) -0.133(16)

loop_
_atom_type_symbol
_atom_type_description
_atom_type_scat_dispersion_real
_atom_type_scat_dispersion_imag
_atom_type_scat_source
C C 0.0181 0.0091 'International Tables Vol C Tables 4.2.6.8 and 6.1.1.4'
H H 0.0000 0.0000 'International Tables Vol C Tables 4.2.6.8 and 6.1.1.4'
Ca Ca 0.3641 1.2855 'International Tables Vol C Tables 4.2.6.8 and 6.1.1.4'
N N 0.0311 0.0180 'International Tables Vol C Tables 4.2.6.8 and 6.1.1.4'
O O 0.0492 0.0322 'International Tables Vol C Tables 4.2.6.8 and 6.1.1.4'

loop_
_geom_angle_atom_site_label_1
_geom_angle_atom_site_label_2
_geom_angle_atom_site_label_3
_geom_angle
_geom_angle_site_symmetry_1
_geom_angle_site_symmetry_3
O4 Ca1 O3 179.3(3) 2_565 3_565
O4 Ca1 O2 88.2(2) 2_565 4_655
O3 Ca1 O2 91.2(2) 3_565 4_655
O4 Ca1 O1 91.6(2) 2_565 .
O3 Ca1 O1 88.9(3) 3_565 .
O2 Ca1 O1 175.3(3) 4_655 .
O4 Ca1 O5 88.5(4) 2_565 .
O3 Ca1 O5 91.1(4) 3_565 .
O2 Ca1 O5 87.2(4) 4_655 .
O1 Ca1 O5 88.1(4) . .
O4 Ca1 O6 89.0(4) 2_565 .
O3 Ca1 O6 91.4(4) 3_565 .
O2 Ca1 O6 97.0(4) 4_655 .
O1 Ca1 O6 87.7(4) . .
O5 Ca1 O6 175.1(5) . .
O4 Ca1 C31 72.1(5) 2_565 .
O3 Ca1 C31 107.7(5) 3_565 .
O2 Ca1 C31 97.5(5) 4_655 .
O1 Ca1 C31 78.0(5) . .
O5 Ca1 C31 19.8(6) . .
O6 Ca1 C31 155.7(6) . .
O4 Ca1 C34 77.7(5) 2_565 .
O3 Ca1 C34 102.8(5) 3_565 .
O2 Ca1 C34 108.6(4) 4_655 .
O1 Ca1 C34 75.9(4) . .
O5 Ca1 C34 158.4(5) . .
O6 Ca1 C34 16.8(5) . .
C31 Ca1 C34 139.1(8) . .
C1 O1 Ca1 152.4(6) . .
C1 O2 Ca1 136.0(6) . 4_645
C30 O3 Ca1 150.2(8) . 3_465
C30 O4 Ca1 155.3(7) . 2_564
C31 O5 Ca1 116.6(14) . .
C34 O6 Ca1 125.6(13) . .
C32 N1 C31 121(2) . .
C32 N1 C33 103.9(18) . .
C31 N1 C33 134(2) . .
C34 N2 C36 133(2) . .
C34 N2 C35 114.4(19) . .
C36 N2 C35 112.5(18) . .
O1 C1 O2 124.8(9) . .
O1 C1 C2 116.6(9) . .
O2 C1 C2 118.5(8) . .
C7 C2 C3 117.9(7) . .
C7 C2 C1 121.8(8) . .
C3 C2 C1 120.2(8) . .
C4 C3 C2 120.6(8) . .
C4 C3 H3 119.7 . .
C2 C3 H3 119.7 . .
C5 C4 C3 120.6(8) . .
C5 C4 H4 119.7 . .
C3 C4 H4 119.7 . .
C4 C5 C6 118.5(8) . .
C4 C5 C8 121.8(8) . .
C6 C5 C8 119.6(8) . .
C7 C6 C5 121.5(8) . .
C7 C6 H6 119.3 . .
C5 C6 H6 119.3 . .
C6 C7 C2 120.8(8) . .
C6 C7 H7 119.6 . .
C2 C7 H7 119.6 . .
C15 C8 C5 122.7(7) . .
C15 C8 C9 121.0(7) . .
C5 C8 C9 116.3(7) . .
C10 C9 C14 118.8(7) . .
C10 C9 C8 122.4(8) . .
C14 C9 C8 118.7(8) . .
C9 C10 C11 120.8(9) . .
C9 C10 H10 119.6 . .
C11 C10 H10 119.6 . .
C12 C11 C10 120.2(9) . .
C12 C11 H11 119.9 . .
C10 C11 H11 119.9 . .
C13 C12 C11 120.5(9) . .
C13 C12 H12 119.8 . .
C11 C12 H12 119.8 . .
C12 C13 C14 120.0(10) . .
C12 C13 H13 120.0 . .
C14 C13 H13 120.0 . .
C9 C14 C13 119.7(9) . .
C9 C14 H14 120.1 . .
C13 C14 H14 120.1 . .
C8 C15 C16 125.9(8) . .
C8 C15 H15 117.1 . .
C16 C15 H15 117.1 . .
C17 C16 C15 126.0(7) . .
C17 C16 H16 117.0 . .
C15 C16 H16 117.0 . .
C16 C17 C18 121.1(7) . .
C16 C17 C24 122.6(7) . .
C18 C17 C24 116.3(7) . .
C23 C18 C19 117.8(8) . .
C23 C18 C17 120.5(7) . .
C19 C18 C17 121.6(7) . .
C18 C19 C20 120.5(9) . .
C18 C19 H19 119.8 . .
C20 C19 H19 119.8 . .
C21 C20 C19 119.4(9) . .
C21 C20 H20 120.3 . .
C19 C20 H20 120.3 . .
C20 C21 C22 120.8(8) . .
C20 C21 H21 119.6 . .
C22 C21 H21 119.6 . .
C23 C22 C21 118.5(9) . .
C23 C22 H22 120.8 . .
C21 C22 H22 120.8 . .
C18 C23 C22 122.9(9) . .
C18 C23 H23 118.5 . .
C22 C23 H23 118.5 . .
C29 C24 C25 118.0(7) . .
C29 C24 C17 121.9(7) . .
C25 C24 C17 120.1(7) . .
C26 C25 C24 120.3(7) . .
C26 C25 H25 119.9 . .
C24 C25 H25 119.9 . .
C25 C26 C27 121.4(8) . .
C25 C26 H26 119.3 . .
C27 C26 H26 119.3 . .
C28 C27 C26 118.6(8) . .
C28 C27 C30 120.6(8) . .
C26 C27 C30 120.8(7) . .
C27 C28 C29 120.9(8) . .
C27 C28 H28 119.5 . .
C29 C28 H28 119.5 . .
C24 C29 C28 120.7(8) . .
C24 C29 H29 119.6 . .
C28 C29 H29 119.6 . .
O3 C30 O4 125.8(9) . .
O3 C30 C27 118.7(8) . .
O4 C30 C27 115.5(8) . .
O5 C31 N1 141(3) . .
O5 C31 Ca1 43.6(9) . .
N1 C31 Ca1 165.0(14) . .
O5 C31 H31 109.6 . .
N1 C31 H31 109.6 . .
Ca1 C31 H31 68.9 . .
N1 C32 H32A 109.5 . .
N1 C32 H32B 109.5 . .
H32A C32 H32B 109.5 . .
N1 C32 H32C 109.5 . .
H32A C32 H32C 109.5 . .
H32B C32 H32C 109.5 . .
N1 C33 H33A 109.5 . .
N1 C33 H33B 109.5 . .
H33A C33 H33B 109.5 . .
N1 C33 H33C 109.5 . .
H33A C33 H33C 109.5 . .
H33B C33 H33C 109.5 . .
O6 C34 N2 134(2) . .
O6 C34 Ca1 37.6(8) . .
N2 C34 Ca1 163.2(14) . .
O6 C34 H34 112.8 . .
N2 C34 H34 112.8 . .
Ca1 C34 H34 77.6 . .
N2 C35 H35A 109.5 . .
N2 C35 H35B 109.5 . .
H35A C35 H35B 109.5 . .
N2 C35 H35C 109.5 . .
H35A C35 H35C 109.5 . .
H35B C35 H35C 109.5 . .
N2 C36 H36A 109.5 . .
N2 C36 H36B 109.5 . .
H36A C36 H36B 109.5 . .
N2 C36 H36C 109.5 . .
H36A C36 H36C 109.5 . .
H36B C36 H36C 109.5 . .

loop_
_geom_bond_atom_site_label_1
_geom_bond_atom_site_label_2
_geom_bond_distance
_geom_bond_site_symmetry_2
Ca1 O4 2.287(7) 2_565
Ca1 O3 2.293(7) 3_565
Ca1 O2 2.305(6) 4_655
Ca1 O1 2.311(7) .
Ca1 O5 2.312(9) .
Ca1 O6 2.351(8) .
Ca1 C31 2.997(16) .
Ca1 C34 3.130(13) .
O1 C1 1.239(11) .
O2 C1 1.265(11) .
O2 Ca1 2.305(6) 4_645
O3 C30 1.220(12) .
O3 Ca1 2.293(7) 3_465
O4 C30 1.261(12) .
O4 Ca1 2.287(7) 2_564
O5 C31 1.13(2) .
O6 C34 1.11(2) .
N1 C32 1.415(12) .
N1 C31 1.420(12) .
N1 C33 1.463(13) .
N2 C34 1.397(11) .
N2 C36 1.434(12) .
N2 C35 1.443(12) .
C1 C2 1.496(12) .
C2 C7 1.383(13) .
C2 C3 1.407(13) .
C3 C4 1.392(12) .
C3 H3 0.9500 .
C4 C5 1.374(12) .
C4 H4 0.9500 .
C5 C6 1.391(13) .
C5 C8 1.496(11) .
C6 C7 1.372(13) .
C6 H6 0.9500 .
C7 H7 0.9500 .
C8 C15 1.334(12) .
C8 C9 1.505(12) .
C9 C10 1.368(13) .
C9 C14 1.386(13) .
C10 C11 1.388(13) .
C10 H10 0.9500 .
C11 C12 1.363(15) .
C11 H11 0.9500 .
C12 C13 1.349(15) .
C12 H12 0.9500 .
C13 C14 1.411(13) .
C13 H13 0.9500 .
C14 H14 0.9500 .
C15 C16 1.451(11) .
C15 H15 0.9500 .
C16 C17 1.354(12) .
C16 H16 0.9500 .
C17 C18 1.484(11) .
C17 C24 1.489(11) .
C18 C23 1.369(12) .
C18 C19 1.382(13) .
C19 C20 1.419(13) .
C19 H19 0.9500 .
C20 C21 1.354(14) .
C20 H20 0.9500 .
C21 C22 1.389(14) .
C21 H21 0.9500 .
C22 C23 1.377(13) .
C22 H22 0.9500 .
C23 H23 0.9500 .
C24 C29 1.389(12) .
C24 C25 1.402(12) .
C25 C26 1.381(12) .
C25 H25 0.9500 .
C26 C27 1.382(12) .
C26 H26 0.9500 .
C27 C28 1.374(12) .
C27 C30 1.518(12) .
C28 C29 1.390(12) .
C28 H28 0.9500 .
C29 H29 0.9500 .
C31 H31 0.9500 .
C32 H32A 0.9800 .
C32 H32B 0.9800 .
C32 H32C 0.9800 .
C33 H33A 0.9800 .
C33 H33B 0.9800 .
C33 H33C 0.9800 .
C34 H34 0.9500 .
C35 H35A 0.9800 .
C35 H35B 0.9800 .
C35 H35C 0.9800 .
C36 H36A 0.9800 .
C36 H36B 0.9800 .
C36 H36C 0.9800 .

loop_
_geom_torsion_atom_site_label_1
_geom_torsion_atom_site_label_2
_geom_torsion_atom_site_label_3
_geom_torsion_atom_site_label_4
_geom_torsion
_geom_torsion_site_symmetry_1
Ca1 O1 C1 O2 -71.3(18) .
Ca1 O1 C1 C2 111.9(13) .
Ca1 O2 C1 O1 87.5(12) 4_645
Ca1 O2 C1 C2 -95.9(9) 4_645
O1 C1 C2 C7 0.1(12) .
O2 C1 C2 C7 -176.9(8) .
O1 C1 C2 C3 -176.9(8) .
O2 C1 C2 C3 6.1(12) .
C7 C2 C3 C4 2.2(12) .
C1 C2 C3 C4 179.3(8) .
C2 C3 C4 C5 -1.4(13) .
C3 C4 C5 C6 -0.7(13) .
C3 C4 C5 C8 -177.0(8) .
C4 C5 C6 C7 2.1(14) .
C8 C5 C6 C7 178.4(8) .
C5 C6 C7 C2 -1.3(14) .
C3 C2 C7 C6 -0.9(13) .
C1 C2 C7 C6 -177.9(8) .
C4 C5 C8 C15 -63.4(12) .
C6 C5 C8 C15 120.4(10) .
C4 C5 C8 C9 117.6(9) .
C6 C5 C8 C9 -58.6(11) .
C15 C8 C9 C10 -34.0(14) .
C5 C8 C9 C10 145.1(9) .
C15 C8 C9 C14 142.7(10) .
C5 C8 C9 C14 -38.3(13) .
C14 C9 C10 C11 0.2(15) .
C8 C9 C10 C11 176.9(9) .
C9 C10 C11 C12 1.2(16) .
C10 C11 C12 C13 -1.2(17) .
C11 C12 C13 C14 -0.3(17) .
C10 C9 C14 C13 -1.7(16) .
C8 C9 C14 C13 -178.4(10) .
C12 C13 C14 C9 1.7(17) .
C5 C8 C15 C16 -3.0(15) .
C9 C8 C15 C16 176.0(9) .
C8 C15 C16 C17 -179.6(10) .
C15 C16 C17 C18 -179.3(8) .
C15 C16 C17 C24 1.6(14) .
C16 C17 C18 C23 -145.3(9) .
C24 C17 C18 C23 33.9(12) .
C16 C17 C18 C19 38.4(13) .
C24 C17 C18 C19 -142.4(8) .
C23 C18 C19 C20 2.8(14) .
C17 C18 C19 C20 179.2(8) .
C18 C19 C20 C21 -1.2(14) .
C19 C20 C21 C22 -0.2(14) .
C20 C21 C22 C23 0.0(15) .
C19 C18 C23 C22 -3.0(14) .
C17 C18 C23 C22 -179.5(9) .
C21 C22 C23 C18 1.7(15) .
C16 C17 C24 C29 64.8(11) .
C18 C17 C24 C29 -114.3(9) .
C16 C17 C24 C25 -117.5(9) .
C18 C17 C24 C25 63.3(10) .
C29 C24 C25 C26 2.7(12) .
C17 C24 C25 C26 -175.1(8) .
C24 C25 C26 C27 -0.3(13) .
C25 C26 C27 C28 -1.0(13) .
C25 C26 C27 C30 177.5(8) .
C26 C27 C28 C29 -0.2(13) .
C30 C27 C28 C29 -178.7(9) .
C25 C24 C29 C28 -3.9(12) .
C17 C24 C29 C28 173.9(8) .
C27 C28 C29 C24 2.7(14) .
Ca1 O3 C30 O4 -71.0(19) 3_465
Ca1 O3 C30 C27 107.8(12) 3_465
Ca1 O4 C30 O3 2(3) 2_564
Ca1 O4 C30 C27 -177.3(13) 2_564
C28 C27 C30 O3 -9.8(15) .
C26 C27 C30 O3 171.7(9) .
C28 C27 C30 O4 169.1(9) .
C26 C27 C30 O4 -9.4(14) .
Ca1 O5 C31 N1 -158(2) .
C32 N1 C31 O5 26(4) .
C33 N1 C31 O5 -169(3) .
C32 N1 C31 Ca1 -72(8) .
C33 N1 C31 Ca1 92(8) .
Ca1 O6 C34 N2 -157.5(19) .
C36 N2 C34 O6 -173(3) .
C35 N2 C34 O6 5(4) .
C36 N2 C34 Ca1 133(5) .
C35 N2 C34 Ca1 -50(7) .
